data_2209028
loop_
_publ_author_name
'Zhan, Yan'
'Lin, Shukun'

_publ_section_title
;
 <i>N</i>'-(2-Hydroxybenzoyl)-2-oxo-2<i>H</i>-chromene-3-carbohydrazide
;
_journal_coeditor_code WK2009
_journal_issue 5
_journal_name_full 'Acta Crystallographica Section E'
_journal_page_first o2097
_journal_page_last o2098
_journal_paper_doi 10.1107/S1600536806014656
_journal_volume 62
_journal_year 2006
_chemical_formula_iupac 'C17 H12 N2 O5'
_chemical_formula_moiety 'C17 H12 N2 O5'
_chemical_formula_sum 'C17 H12 N2 O5'
_chemical_formula_weight 324.29
_chemical_name_systematic
;
N'-(2-Hydroxybenzoyl)-2-oxo-2H-chromene-3-carbohydrazide
;
_space_group_IT_number 14
_symmetry_cell_setting monoclinic
_symmetry_space_group_name_Hall '-P 2ybc'
_symmetry_space_group_name_H-M 'P 1 21/c 1'
_atom_sites_solution_hydrogens geom
_atom_sites_solution_primary direct
_atom_sites_solution_secondary difmap
_audit_creation_method SHELXL-97
_cell_angle_alpha 90.00
_cell_angle_beta 100.96(2)
_cell_angle_gamma 90.00
_cell_formula_units_Z 4
_cell_length_a 9.467(4)
_cell_length_b 11.766(4)
_cell_length_c 13.268(7)
_cell_measurement_reflns_used 3321
_cell_measurement_temperature 293(2)
_cell_measurement_theta_max 27.48
_cell_measurement_theta_min 2.99
_cell_volume 1450.9(11)
_computing_cell_refinement TEXSAN
_computing_data_collection 'TEXSAN (Molecular Structure Corporation, 1999)'
_computing_data_reduction TEXSAN
_computing_molecular_graphics 'ORTEX (McArdle, 1995)'
_computing_publication_material SHELXL97
_computing_structure_refinement 'SHELXL97 (Sheldrick, 1997)'
_computing_structure_solution 'SHELXS97 (Sheldrick, 1997)'
_diffrn_ambient_temperature 293(2)
_diffrn_measured_fraction_theta_full 0.999
_diffrn_measured_fraction_theta_max 0.999
_diffrn_measurement_device_type 'Rigaku Weissenberg IP'
_diffrn_measurement_method \w
_diffrn_radiation_monochromator graphite
_diffrn_radiation_source 'rotor traget'
_diffrn_radiation_type MoK\a
_diffrn_radiation_wavelength 0.71073
_diffrn_reflns_av_R_equivalents 0.0280
_diffrn_reflns_av_sigmaI/netI 0.0226
_diffrn_reflns_limit_h_max 12
_diffrn_reflns_limit_h_min -10
_diffrn_reflns_limit_k_max 15
_diffrn_reflns_limit_k_min -15
_diffrn_reflns_limit_l_max 17
_diffrn_reflns_limit_l_min -17
_diffrn_reflns_number 14024
_diffrn_reflns_theta_full 27.48
_diffrn_reflns_theta_max 27.48
_diffrn_reflns_theta_min 2.99
_diffrn_standards_number 0
_exptl_absorpt_coefficient_mu 0.112
_exptl_absorpt_correction_type none
_exptl_crystal_colour yellow
_exptl_crystal_density_diffrn 1.485
_exptl_crystal_density_method 'not measured'
_exptl_crystal_description block
_exptl_crystal_F_000 672
_exptl_crystal_size_max 0.60
_exptl_crystal_size_mid 0.25
_exptl_crystal_size_min 0.15
_refine_diff_density_max 0.214
_refine_diff_density_min -0.249
_refine_ls_extinction_method none
_refine_ls_goodness_of_fit_ref 1.073
_refine_ls_hydrogen_treatment mixed
_refine_ls_matrix_type full
_refine_ls_number_parameters 229
_refine_ls_number_reflns 3321
_refine_ls_number_restraints 0
_refine_ls_restrained_S_all 1.073
_refine_ls_R_factor_all 0.0534
_refine_ls_R_factor_gt 0.0400
_refine_ls_shift/su_max 0.000
_refine_ls_shift/su_mean 0.000
_refine_ls_structure_factor_coef Fsqd
_refine_ls_weighting_details 'calc w=1/[\s^2^(Fo^2^)+(0.0742P)^2^] where P=(Fo^2^+2Fc^2^)/3'
_refine_ls_weighting_scheme calc
_refine_ls_wR_factor_gt 0.1138
_refine_ls_wR_factor_ref 0.1196
_reflns_number_gt 2401
_reflns_number_total 3321
_reflns_threshold_expression I>2\s(I)
_cod_data_source_file wk2009.cif
_cod_data_source_block I
_cod_depositor_comments
;
The following automatic conversions were performed:
'_symmetry_cell_setting' value 'Monoclinic' changed to 'monoclinic'
according to '/home/saulius/struct/CIF-dictionaries/cif_core.dic'
dictionary named 'cif_core.dic' version 2.4.1 from 2010-06-29.

Automatic conversion script
Id: cif_fix_enum 1527 2010-12-29 10:47:43Z saulius 

The following automatic conversions were performed:

'_symmetry_cell_setting' value 'Monoclinic' changed to 'monoclinic'
according to /home/saulius/struct/CIF-dictionaries/cif_core.dic
dictionary named 'cif_core.dic' version 2.4.1 from 2010-06-29.

Automatic conversion script
Id: cif_fix_values 1715 2011-07-08 13:25:40Z adriana 
;
_cod_original_sg_symbol_H-M 'P 21/c'
_cod_database_code 2209028
_cod_database_fobs_code 2209028

loop_
_symmetry_equiv_pos_as_xyz
'x, y, z'
'-x, y+1/2, -z+1/2'
'-x, -y, -z'
'x, -y-1/2, z-1/2'

loop_
_atom_site_type_symbol
_atom_site_label
_atom_site_fract_x
_atom_site_fract_y
_atom_site_fract_z
_atom_site_U_iso_or_equiv
_atom_site_adp_type
_atom_site_calc_flag
_atom_site_refinement_flags
_atom_site_occupancy
N N1 0.30534(11) 0.50643(8) 0.52692(8) 0.0442(3) Uani d . 1
H H1N 0.3088 0.5822 0.5077 0.059(4) Uiso d R 1
N N2 0.40952(10) 0.46588(8) 0.60539(8) 0.0431(3) Uani d . 1
H H2N 0.4019 0.3978 0.6251 0.063(4) Uiso d R 1
O O1 -0.00097(10) 0.64985(7) 0.29226(7) 0.0528(3) Uani d . 1
O O2 0.18537(12) 0.67849(8) 0.41460(9) 0.0713(3) Uani d . 1
O O3 0.18226(10) 0.34242(7) 0.51607(8) 0.0558(3) Uani d . 1
O O4 0.49406(10) 0.64167(7) 0.62928(8) 0.0534(3) Uani d . 1
O O5 0.51464(10) 0.31375(7) 0.74286(8) 0.0536(3) Uani d . 1
H H5O 0.5179 0.2536 0.7859 0.084(6) Uiso d R 1
C C2 0.09776(14) 0.61077(10) 0.37315(10) 0.0475(3) Uani d . 1
C C3 0.08839(12) 0.49143(9) 0.40143(9) 0.0387(3) Uani d . 1
C C4 -0.01890(12) 0.42627(10) 0.35067(9) 0.0406(3) Uani d . 1
H H4 -0.0256 0.3510 0.3706 0.047(4) Uiso d R 1
C C5 -0.23390(14) 0.40508(12) 0.21066(11) 0.0514(3) Uani d . 1
H H5 -0.2444 0.3292 0.2274 0.061(4) Uiso d R 1
C C6 -0.32744(15) 0.45291(15) 0.13090(12) 0.0623(4) Uani d . 1
H H6 -0.4022 0.4099 0.0940 0.070(5) Uiso d R 1
C C7 -0.31076(16) 0.56585(15) 0.10504(12) 0.0663(4) Uani d . 1
H H7 -0.3749 0.5977 0.0505 0.085(6) Uiso d R 1
C C8 -0.20170(16) 0.63156(13) 0.15817(12) 0.0581(4) Uani d . 1
H H8 -0.1904 0.7069 0.1399 0.069(5) Uiso d R 1
C C9 -0.10918(13) 0.58241(11) 0.23966(10) 0.0446(3) Uani d . 1
C C10 -0.12243(12) 0.46956(10) 0.26727(9) 0.0419(3) Uani d . 1
C C11 0.19444(12) 0.43943(9) 0.48639(9) 0.0399(3) Uani d . 1
C C12 0.50222(12) 0.54065(10) 0.65672(10) 0.0402(3) Uani d . 1
C C13 0.61247(12) 0.49977(10) 0.74330(9) 0.0402(3) Uani d . 1
C C14 0.61534(12) 0.39047(10) 0.78550(10) 0.0426(3) Uani d . 1
C C15 0.72064(14) 0.36319(12) 0.86991(11) 0.0535(3) Uani d . 1
H H15 0.7221 0.2912 0.8990 0.064(4) Uiso d R 1
C C16 0.82278(15) 0.44200(14) 0.91084(12) 0.0628(4) Uani d . 1
H H16 0.8934 0.4224 0.9669 0.074(5) Uiso d R 1
C C17 0.82191(15) 0.55002(14) 0.86973(12) 0.0610(4) Uani d . 1
H H17 0.8912 0.6031 0.8978 0.076(5) Uiso d R 1
C C18 0.71743(13) 0.57765(12) 0.78710(11) 0.0507(3) Uani d . 1
H H18 0.7164 0.6503 0.7594 0.061(4) Uiso d R 1

loop_
_atom_site_aniso_label
_atom_site_aniso_U_11
_atom_site_aniso_U_22
_atom_site_aniso_U_33
_atom_site_aniso_U_12
_atom_site_aniso_U_13
_atom_site_aniso_U_23
N1 0.0440(5) 0.0404(5) 0.0436(6) -0.0021(4) -0.0034(5) 0.0023(4)
N2 0.0428(5) 0.0375(5) 0.0444(6) 0.0010(4) -0.0030(4) 0.0008(4)
O1 0.0603(5) 0.0444(5) 0.0482(6) -0.0044(4) -0.0036(4) 0.0088(4)
O2 0.0840(7) 0.0455(5) 0.0701(7) -0.0215(5) -0.0216(6) 0.0125(5)
O3 0.0608(6) 0.0399(5) 0.0595(6) -0.0046(4) -0.0065(5) 0.0067(4)
O4 0.0642(6) 0.0376(4) 0.0533(6) -0.0037(4) -0.0021(4) 0.0017(4)
O5 0.0553(5) 0.0387(4) 0.0592(6) -0.0025(4) -0.0088(4) 0.0044(4)
C2 0.0543(7) 0.0428(6) 0.0422(7) -0.0045(5) 0.0008(6) 0.0054(5)
C3 0.0416(6) 0.0386(6) 0.0354(6) -0.0005(5) 0.0056(5) -0.0007(4)
C4 0.0432(6) 0.0386(6) 0.0404(7) -0.0002(5) 0.0087(5) -0.0011(5)
C5 0.0465(7) 0.0600(8) 0.0468(8) -0.0034(6) 0.0068(6) -0.0117(6)
C6 0.0477(7) 0.0860(11) 0.0488(9) -0.0019(7) -0.0021(6) -0.0150(8)
C7 0.0559(8) 0.0936(12) 0.0442(8) 0.0142(8) -0.0037(6) 0.0013(8)
C8 0.0607(8) 0.0642(9) 0.0471(8) 0.0114(7) 0.0044(6) 0.0073(6)
C9 0.0458(6) 0.0496(7) 0.0379(7) 0.0026(5) 0.0067(5) -0.0005(5)
C10 0.0394(6) 0.0498(6) 0.0367(6) 0.0020(5) 0.0079(5) -0.0044(5)
C11 0.0429(6) 0.0371(6) 0.0389(6) -0.0006(5) 0.0060(5) -0.0026(5)
C12 0.0411(6) 0.0383(6) 0.0410(7) -0.0002(5) 0.0072(5) -0.0042(5)
C13 0.0363(6) 0.0435(6) 0.0402(7) 0.0018(5) 0.0058(5) -0.0050(5)
C14 0.0393(6) 0.0414(6) 0.0455(7) 0.0031(5) 0.0039(5) -0.0051(5)
C15 0.0509(7) 0.0545(7) 0.0511(8) 0.0086(6) -0.0008(6) 0.0029(6)
C16 0.0475(7) 0.0835(10) 0.0507(9) 0.0041(7) -0.0080(6) -0.0026(7)
C17 0.0466(7) 0.0741(9) 0.0567(9) -0.0131(7) -0.0045(6) -0.0076(7)
C18 0.0457(7) 0.0529(7) 0.0522(8) -0.0085(6) 0.0063(6) -0.0036(6)

loop_
_atom_type_symbol
_atom_type_description
_atom_type_scat_dispersion_real
_atom_type_scat_dispersion_imag
_atom_type_scat_source
C C 0.0033 0.0016 'International Tables Vol C Tables 4.2.6.8 and 6.1.1.4'
H H 0.0000 0.0000 'International Tables Vol C Tables 4.2.6.8 and 6.1.1.4'
N N 0.0061 0.0033 'International Tables Vol C Tables 4.2.6.8 and 6.1.1.4'
O O 0.0106 0.0060 'International Tables Vol C Tables 4.2.6.8 and 6.1.1.4'

loop_
_geom_angle_atom_site_label_1
_geom_angle_atom_site_label_2
_geom_angle_atom_site_label_3
_geom_angle
_geom_angle_publ_flag
C11 N1 N2 119.57(10) yes
C11 N1 H1N 121.3 yes
N2 N1 H1N 118.8 no
C12 N2 N1 117.69(10) yes
C12 N2 H2N 123.4 no
N1 N2 H2N 118.0 no
C2 O1 C9 122.55(10) yes
C14 O5 H5O 108.6 no
O2 C2 O1 116.50(11) yes
O2 C2 C3 126.06(12) yes
O1 C2 C3 117.45(11) yes
C4 C3 C2 119.73(11) yes
C4 C3 C11 118.69(10) yes
C2 C3 C11 121.58(10) yes
C3 C4 C10 121.79(11) yes
C3 C4 H4 119.1 no
C10 C4 H4 119.1 no
C6 C5 C10 120.35(14) no
C6 C5 H5 119.8 no
C10 C5 H5 119.8 no
C5 C6 C7 119.88(14) no
C5 C6 H6 120.1 no
C7 C6 H6 120.1 no
C8 C7 C6 121.45(14) no
C8 C7 H7 119.3 no
C6 C7 H7 119.3 no
C7 C8 C9 117.98(14) no
C7 C8 H8 121.0 no
C9 C8 H8 121.0 no
O1 C9 C8 117.09(12) yes
O1 C9 C10 120.86(11) yes
C8 C9 C10 122.04(12) no
C9 C10 C5 118.29(12) no
C9 C10 C4 117.57(11) no
C5 C10 C4 124.12(12) no
O3 C11 N1 122.37(11) yes
O3 C11 C3 122.45(10) yes
N1 C11 C3 115.17(10) yes
O4 C12 N2 118.91(11) yes
O4 C12 C13 122.35(11) yes
N2 C12 C13 118.74(10) yes
C18 C13 C14 118.59(11) yes
C18 C13 C12 116.87(11) yes
C14 C13 C12 124.51(10) yes
O5 C14 C15 121.52(11) yes
O5 C14 C13 119.06(11) yes
C15 C14 C13 119.42(11) no
C16 C15 C14 120.40(13) no
C16 C15 H15 119.8 no
C14 C15 H15 119.8 no
C15 C16 C17 120.88(13) no
C15 C16 H16 119.6 no
C17 C16 H16 119.6 no
C18 C17 C16 118.92(13) no
C18 C17 H17 120.5 no
C16 C17 H17 120.5 no
C17 C18 C13 121.79(13) no
C17 C18 H18 119.1 no
C13 C18 H18 119.1 no

loop_
_geom_bond_atom_site_label_1
_geom_bond_atom_site_label_2
_geom_bond_distance
_geom_bond_publ_flag
N1 C11 1.3410(15) yes
N1 N2 1.3763(14) yes
N1 H1N 0.9297 yes
N2 C12 1.3345(15) yes
N2 H2N 0.8496 yes
O1 C2 1.3622(15) yes
O1 C9 1.3764(15) yes
O2 C2 1.2049(15) yes
O3 C11 1.2200(14) yes
O4 C12 1.2412(15) yes
O5 C14 1.3559(15) yes
O5 H5O 0.9061 yes
C2 C3 1.4604(17) yes
C3 C4 1.3464(16) yes
C3 C11 1.4910(16) yes
C4 C10 1.4256(17) yes
C4 H4 0.9300 no
C5 C6 1.366(2) no
C5 C10 1.3971(17) no
C5 H5 0.9300 no
C6 C7 1.389(2) no
C6 H6 0.9300 no
C7 C8 1.373(2) no
C7 H7 0.9300 no
C8 C9 1.3823(19) no
C8 H8 0.9300 no
C9 C10 1.3894(18) no
C12 C13 1.4781(17) yes
C13 C18 1.3948(17) yes
C13 C14 1.4007(17) yes
C14 C15 1.3881(19) yes
C15 C16 1.375(2) no
C15 H15 0.9300 no
C16 C17 1.382(2) no
C16 H16 0.9300 no
C17 C18 1.369(2) no
C17 H17 0.9300 no
C18 H18 0.9300 no

loop_
_geom_hbond_atom_site_label_D
_geom_hbond_atom_site_label_H
_geom_hbond_atom_site_label_A
_geom_hbond_site_symmetry_A
_geom_hbond_distance_DH
_geom_hbond_distance_HA
_geom_hbond_distance_DA
_geom_hbond_angle_DHA
O5 H5O O4 2_646 0.91 1.75 2.6527(15) 173.9
N1 H1N O2 . 0.93 1.90 2.6392(15) 134.3
N2 H2N O5 . 0.85 1.98 2.6135(15) 130.5

loop_
_geom_torsion_atom_site_label_1
_geom_torsion_atom_site_label_2
_geom_torsion_atom_site_label_3
_geom_torsion_atom_site_label_4
_geom_torsion
C11 N1 N2 C12 -167.44(11)
C9 O1 C2 O2 -178.32(12)
C9 O1 C2 C3 1.89(19)
O2 C2 C3 C4 177.44(14)
O1 C2 C3 C4 -2.79(18)
O2 C2 C3 C11 -2.0(2)
O1 C2 C3 C11 177.81(11)
C2 C3 C4 C10 1.89(18)
C11 C3 C4 C10 -178.69(11)
C10 C5 C6 C7 0.8(2)
C5 C6 C7 C8 -0.1(2)
C6 C7 C8 C9 -0.8(2)
C2 O1 C9 C8 -179.26(13)
C2 O1 C9 C10 -0.07(19)
C7 C8 C9 O1 -179.70(12)
C7 C8 C9 C10 1.1(2)
O1 C9 C10 C5 -179.63(11)
C8 C9 C10 C5 -0.48(19)
O1 C9 C10 C4 -0.92(18)
C8 C9 C10 C4 178.23(12)
C6 C5 C10 C9 -0.50(19)
C6 C5 C10 C4 -179.11(13)
C3 C4 C10 C9 -0.05(18)
C3 C4 C10 C5 178.58(11)
N2 N1 C11 O3 -0.5(2)
N2 N1 C11 C3 -179.61(10)
C4 C3 C11 O3 -4.97(19)
C2 C3 C11 O3 174.44(12)
C4 C3 C11 N1 174.14(11)
C2 C3 C11 N1 -6.45(17)
N1 N2 C12 O4 -2.70(17)
N1 N2 C12 C13 178.24(11)
O4 C12 C13 C18 -6.32(18)
N2 C12 C13 C18 172.70(11)
O4 C12 C13 C14 171.58(12)
N2 C12 C13 C14 -9.39(19)
C18 C13 C14 O5 -179.35(11)
C12 C13 C14 O5 2.77(19)
C18 C13 C14 C15 0.80(18)
C12 C13 C14 C15 -177.08(12)
O5 C14 C15 C16 179.08(13)
C13 C14 C15 C16 -1.1(2)
C14 C15 C16 C17 0.7(2)
C15 C16 C17 C18 -0.1(2)
C16 C17 C18 C13 -0.2(2)
C14 C13 C18 C17 -0.2(2)
C12 C13 C18 C17 177.87(13)

loop_
_cod_related_entry_id
_cod_related_entry_database
_cod_related_entry_code
1 ChemSpider 21128280
